data_7211987
loop_
_publ_author_name
'Wang, Hailong'
'Zhang, Daopeng'
'Sun, Daofeng'
'Chen, Yuting'
'Wang, Kang'
'Ni, Zhong-Hai'
'Tian, Laijin'
'Jiang, Jianzhuang'

_publ_section_title
;
 Diverse Ni(ii) MOFs constructed from asymmetric semi-rigid V-shaped
 multicarboxylate ligands: structures and magnetic properties
;
_journal_issue 4
_journal_name_full CrystEngComm
_journal_page_first 1096
_journal_paper_doi 10.1039/b917659d
_journal_volume 12
_journal_year 2010
_chemical_formula_moiety 'C70 H54 N8 Ni3 O18, 2(H2 O)'
_chemical_formula_sum 'C70 H58 N8 Ni3 O20'
_chemical_formula_weight 1507.31
_chemical_name_systematic
;
?
;
_space_group_IT_number 14
_symmetry_cell_setting monoclinic
_symmetry_space_group_name_Hall '-P 2ybc'
_symmetry_space_group_name_H-M 'P 1 21/c 1'
_atom_sites_solution_hydrogens geom
_atom_sites_solution_primary direct
_atom_sites_solution_secondary difmap
_audit_creation_method SHELXL-97
_cell_angle_alpha 90.00
_cell_angle_beta 100.521(5)
_cell_angle_gamma 90.00
_cell_formula_units_Z 2
_cell_length_a 9.990(3)
_cell_length_b 22.497(7)
_cell_length_c 14.764(5)
_cell_measurement_reflns_used 4904
_cell_measurement_temperature 298(2)
_cell_measurement_theta_max 26.80
_cell_measurement_theta_min 2.29
_cell_volume 3262.4(18)
_computing_cell_refinement 'SAINT-Plus (Bruker, 2001)'
_computing_data_collection 'APEX2 (Bruker, 2004)'
_computing_data_reduction SAINT-Plus
_computing_molecular_graphics 'XP (Sheldrick, 1998)'
_computing_publication_material XP
_computing_structure_refinement 'SHELXL-97 (Sheldrick, 1997)'
_computing_structure_solution 'SHELXL-97 (Sheldrick, 1997)'
_diffrn_ambient_temperature 298(2)
_diffrn_detector_area_resol_mean 0
_diffrn_measured_fraction_theta_full 0.975
_diffrn_measured_fraction_theta_max 0.975
_diffrn_measurement_device_type 'Bruker P4'
_diffrn_measurement_method '\w scans'
_diffrn_radiation_monochromator graphite
_diffrn_radiation_source 'fine-focus sealed tube'
_diffrn_radiation_type MoK\a
_diffrn_radiation_wavelength 0.71073
_diffrn_reflns_av_R_equivalents 0.1187
_diffrn_reflns_av_sigmaI/netI 0.1234
_diffrn_reflns_limit_h_max 11
_diffrn_reflns_limit_h_min -12
_diffrn_reflns_limit_k_max 17
_diffrn_reflns_limit_k_min -29
_diffrn_reflns_limit_l_max 18
_diffrn_reflns_limit_l_min -19
_diffrn_reflns_number 18651
_diffrn_reflns_theta_full 27.66
_diffrn_reflns_theta_max 27.66
_diffrn_reflns_theta_min 1.67
_diffrn_standards_interval_count 0
_diffrn_standards_interval_time 0
_diffrn_standards_number 0
_exptl_absorpt_coefficient_mu 0.942
_exptl_absorpt_correction_T_max 0.9285
_exptl_absorpt_correction_T_min 0.8488
_exptl_absorpt_correction_type multi-scan
_exptl_absorpt_process_details '(SADABS; Sheldrick, 2003)'
_exptl_crystal_colour blue
_exptl_crystal_density_diffrn 1.535
_exptl_crystal_density_method 'not measured'
_exptl_crystal_description block
_exptl_crystal_F_000 1556
_exptl_crystal_size_max 0.18
_exptl_crystal_size_mid 0.15
_exptl_crystal_size_min 0.08
_refine_diff_density_max 1.041
_refine_diff_density_min -1.009
_refine_diff_density_rms 0.106
_refine_ls_extinction_method none
_refine_ls_goodness_of_fit_ref 1.003
_refine_ls_hydrogen_treatment constr
_refine_ls_matrix_type full
_refine_ls_number_parameters 457
_refine_ls_number_reflns 7414
_refine_ls_number_restraints 9
_refine_ls_restrained_S_all 1.003
_refine_ls_R_factor_all 0.0919
_refine_ls_R_factor_gt 0.0621
_refine_ls_shift/su_max 0.000
_refine_ls_shift/su_mean 0.000
_refine_ls_structure_factor_coef Fsqd
_refine_ls_weighting_details 'calc w=1/[\s^2^(Fo^2^)+(0.0652P)^2^+0.0000P] where P=(Fo^2^+2Fc^2^)/3'
_refine_ls_weighting_scheme calc
_refine_ls_wR_factor_gt 0.1234
_refine_ls_wR_factor_ref 0.1414
_reflns_number_gt 5097
_reflns_number_total 7414
_reflns_threshold_expression >2sigma(I)
_cod_data_source_file b917659d.txt
_cod_data_source_block 739920
_cod_original_cell_volume 3262.1(18)
_cod_original_sg_symbol_H-M 'P 21/c'
_cod_original_formula_sum 'C70 H58 N8 Ni3 O20 '
_cod_database_code 7211987

loop_
_symmetry_equiv_pos_as_xyz
'x, y, z'
'-x, y+1/2, -z+1/2'
'-x, -y, -z'
'x, -y-1/2, z-1/2'

loop_
_atom_site_label
_atom_site_type_symbol
_atom_site_fract_x
_atom_site_fract_y
_atom_site_fract_z
_atom_site_U_iso_or_equiv
_atom_site_adp_type
_atom_site_occupancy
_atom_site_symmetry_multiplicity
_atom_site_calc_flag
_atom_site_refinement_flags
C1 C 0.2193(3) 0.56325(16) 0.6318(2) 0.0315(7) Uani 1 1 d .
C2 C 0.4887(3) 0.62692(14) 0.63755(19) 0.0270(6) Uani 1 1 d .
C3 C 0.3311(3) 0.56200(15) 0.7164(2) 0.0306(7) Uani 1 1 d .
C4 C 0.3105(3) 0.53008(17) 0.7930(2) 0.0413(8) Uani 1 1 d .
H4 H 0.2317 0.5075 0.7899 0.050 Uiso 1 1 calc R
C5 C 0.4045(4) 0.53128(19) 0.8731(2) 0.0461(9) Uani 1 1 d .
H5 H 0.3889 0.5097 0.9239 0.055 Uiso 1 1 calc R
C6 C 0.5215(3) 0.56417(17) 0.8788(2) 0.0403(8) Uani 1 1 d .
H6 H 0.5853 0.5651 0.9332 0.048 Uiso 1 1 calc R
C7 C 0.5431(3) 0.59566(15) 0.8029(2) 0.0298(7) Uani 1 1 d .
C8 C 0.4506(3) 0.59503(14) 0.72043(19) 0.0266(6) Uani 1 1 d .
C9 C 0.7763(3) 0.61581(16) 0.8605(2) 0.0326(7) Uani 1 1 d .
C10 C 0.8415(4) 0.5647(2) 0.8405(3) 0.0506(10) Uani 1 1 d .
H10 H 0.7996 0.5392 0.7943 0.061 Uiso 1 1 calc R
C11 C 0.9692(4) 0.5518(2) 0.8896(3) 0.0644(12) Uani 1 1 d .
H11 H 1.0126 0.5167 0.8782 0.077 Uiso 1 1 calc R
C12 C 1.0324(4) 0.5909(2) 0.9553(3) 0.0663(13) Uani 1 1 d .
H12 H 1.1200 0.5829 0.9867 0.080 Uiso 1 1 calc R
C13 C 0.9668(3) 0.6419(2) 0.9751(3) 0.0483(10) Uani 1 1 d .
H13 H 1.0105 0.6680 1.0197 0.058 Uiso 1 1 calc R
C14 C 0.8352(3) 0.65460(16) 0.9286(2) 0.0317(7) Uani 1 1 d .
C15 C 0.7630(3) 0.70876(16) 0.95380(19) 0.0304(7) Uani 1 1 d .
C16 C -0.0665(3) 0.45035(16) 0.6764(2) 0.0358(8) Uani 1 1 d .
H15 H 0.0279 0.4492 0.6925 0.043 Uiso 1 1 calc R
C17 C -0.1412(3) 0.42433(16) 0.7348(2) 0.0350(7) Uani 1 1 d .
H16 H -0.0978 0.4067 0.7893 0.042 Uiso 1 1 calc R
C18 C -0.2820(3) 0.42462(15) 0.7118(2) 0.0296(7) Uani 1 1 d .
C19 C -0.3394(3) 0.45416(19) 0.6326(2) 0.0454(9) Uani 1 1 d .
H18 H -0.4336 0.4565 0.6154 0.055 Uiso 1 1 calc R
C20 C -0.2567(3) 0.48029(19) 0.5791(2) 0.0424(9) Uani 1 1 d .
H19 H -0.2975 0.5013 0.5271 0.051 Uiso 1 1 calc R
C21 C -0.4334(3) 0.35944(15) 0.9053(2) 0.0344(7) Uani 1 1 d .
H21 H -0.4380 0.3676 0.9664 0.041 Uiso 1 1 calc R
C22 C -0.3662(3) 0.39944(16) 0.8583(2) 0.0382(8) Uani 1 1 d .
H22 H -0.3243 0.4330 0.8876 0.046 Uiso 1 1 calc R
C23 C -0.3630(3) 0.38820(14) 0.76587(19) 0.0282(6) Uani 1 1 d .
C24 C -0.4296(3) 0.33919(15) 0.7268(2) 0.0331(7) Uani 1 1 d .
H24 H -0.4341 0.3316 0.6644 0.040 Uiso 1 1 calc R
C25 C -0.4901(3) 0.30097(15) 0.7792(2) 0.0319(7) Uani 1 1 d .
H25 H -0.5320 0.2670 0.7515 0.038 Uiso 1 1 calc R
C26 C -0.2623(3) 0.22281(17) 1.0265(2) 0.0351(8) Uani 1 1 d .
H26 H -0.2671 0.2002 0.9732 0.042 Uiso 1 1 calc R
C27 C -0.1404(3) 0.22576(18) 1.0871(2) 0.0395(8) Uani 1 1 d .
H27 H -0.0648 0.2054 1.0745 0.047 Uiso 1 1 calc R
C28 C -0.1303(3) 0.25923(15) 1.1674(2) 0.0290(7) Uani 1 1 d .
C29 C -0.2452(3) 0.28911(16) 1.1811(2) 0.0342(7) Uani 1 1 d .
H29 H -0.2427 0.3124 1.2334 0.041 Uiso 1 1 calc R
C30 C -0.3632(3) 0.28442(16) 1.1175(2) 0.0323(7) Uani 1 1 d .
H30 H -0.4393 0.3053 1.1278 0.039 Uiso 1 1 calc R
C31 C -0.7999(3) 0.28677(16) 0.8126(2) 0.0341(7) Uani 1 1 d .
H31 H -0.7500 0.3216 0.8254 0.041 Uiso 1 1 calc R
C32 C -0.9222(3) 0.28941(16) 0.7519(2) 0.0376(8) Uani 1 1 d .
H32 H -0.9516 0.3251 0.7232 0.045 Uiso 1 1 calc R
C33 C -0.0008(3) 0.26113(15) 1.2341(2) 0.0295(7) Uani 1 1 d .
C34 C 0.0491(3) 0.31213(16) 1.2793(2) 0.0340(7) Uani 1 1 d .
H34 H -0.0018 0.3470 1.2715 0.041 Uiso 1 1 calc R
C35 C -0.8252(3) 0.18851(16) 0.8364(2) 0.0331(7) Uani 1 1 d .
H35 H -0.7917 0.1530 0.8639 0.040 Uiso 1 1 calc R
N1 N -0.1211(2) 0.47711(13) 0.59786(17) 0.0313(6) Uani 1 1 d .
N2 N -0.4915(2) 0.31026(12) 0.86825(15) 0.0258(5) Uani 1 1 d .
N3 N -0.3742(2) 0.25109(12) 1.04105(16) 0.0268(6) Uani 1 1 d .
N4 N -0.7496(2) 0.23690(12) 0.85401(16) 0.0271(6) Uani 1 1 d .
O1 O 0.1629(2) 0.51390(10) 0.60705(14) 0.0318(5) Uani 1 1 d .
O2 O 0.1875(2) 0.61191(12) 0.59557(17) 0.0495(7) Uani 1 1 d .
O3 O 0.5326(3) 0.59453(11) 0.58147(16) 0.0461(6) Uani 1 1 d .
O4 O 0.4788(2) 0.68236(9) 0.63585(13) 0.0286(5) Uani 1 1 d .
O5 O 0.6545(2) 0.63226(11) 0.80551(14) 0.0362(5) Uani 1 1 d .
O6 O 0.65149(19) 0.69813(11) 0.98032(14) 0.0327(5) Uani 1 1 d .
O7 O 0.8178(2) 0.75780(12) 0.95059(18) 0.0463(6) Uani 1 1 d .
O8 O -0.6112(2) 0.17314(10) 1.02821(14) 0.0349(5) Uani 1 1 d D
H8A H -0.6040 0.1437 0.9941 0.052 Uiso 1 1 d RD
H8B H -0.6927 0.1823 1.0281 0.052 Uiso 1 1 d RD
O9 O 0.0614(2) 0.41227(11) 0.49263(15) 0.0370(5) Uani 1 1 d D
H9A H 0.1071 0.3959 0.5397 0.055 Uiso 1 1 d RD
H9B H -0.0189 0.3984 0.4815 0.055 Uiso 1 1 d RD
O10 O 0.2432(3) 0.39751(14) 0.66252(19) 0.0644(8) Uani 1 1 d D
H10A H 0.2527 0.4335 0.6468 0.097 Uiso 1 1 d RD
H10B H 0.3091 0.3768 0.6490 0.097 Uiso 1 1 d RD
Ni1 Ni 0.0000 0.5000 0.5000 0.02584(15) Uani 1 2 d S
Ni2 Ni -0.55900(3) 0.241960(18) 0.94658(2) 0.02314(12) Uani 1 1 d .

loop_
_atom_site_aniso_label
_atom_site_aniso_U_11
_atom_site_aniso_U_22
_atom_site_aniso_U_33
_atom_site_aniso_U_23
_atom_site_aniso_U_13
_atom_site_aniso_U_12
C1 0.0243(14) 0.0372(19) 0.0327(16) 0.0019(15) 0.0043(12) -0.0047(15)
C2 0.0216(13) 0.0300(17) 0.0275(15) -0.0018(13) -0.0007(11) -0.0030(14)
C3 0.0302(15) 0.0309(17) 0.0297(15) -0.0013(13) 0.0028(12) -0.0035(15)
C4 0.0367(17) 0.050(2) 0.0374(18) 0.0041(16) 0.0066(14) -0.0133(18)
C5 0.050(2) 0.058(3) 0.0294(17) 0.0132(17) 0.0043(15) -0.009(2)
C6 0.0434(18) 0.050(2) 0.0242(16) 0.0038(15) -0.0026(13) -0.0021(18)
C7 0.0262(14) 0.0320(17) 0.0299(15) -0.0049(13) 0.0015(12) -0.0009(14)
C8 0.0272(14) 0.0260(16) 0.0255(14) 0.0005(12) 0.0017(11) 0.0027(13)
C9 0.0263(14) 0.0373(19) 0.0324(16) -0.0014(14) 0.0009(12) -0.0007(15)
C10 0.047(2) 0.049(2) 0.055(2) -0.0160(19) 0.0070(17) 0.001(2)
C11 0.051(2) 0.060(3) 0.082(3) -0.018(3) 0.011(2) 0.017(2)
C12 0.037(2) 0.072(3) 0.082(3) -0.009(3) -0.009(2) 0.019(2)
C13 0.0298(16) 0.060(3) 0.049(2) -0.0157(19) -0.0084(14) 0.0054(19)
C14 0.0228(14) 0.043(2) 0.0296(15) -0.0004(14) 0.0054(12) 0.0017(15)
C15 0.0259(15) 0.041(2) 0.0241(14) -0.0041(14) 0.0031(11) -0.0002(15)
C16 0.0277(15) 0.045(2) 0.0357(17) 0.0058(15) 0.0079(13) -0.0052(16)
C17 0.0346(16) 0.041(2) 0.0290(16) 0.0077(14) 0.0051(13) -0.0010(16)
C18 0.0303(15) 0.0305(17) 0.0295(15) 0.0010(13) 0.0094(12) -0.0025(14)
C19 0.0259(15) 0.066(3) 0.047(2) 0.0175(19) 0.0133(14) 0.0033(18)
C20 0.0301(16) 0.060(2) 0.0383(18) 0.0198(17) 0.0093(14) 0.0000(18)
C21 0.0454(18) 0.0362(18) 0.0233(15) -0.0050(14) 0.0110(13) -0.0104(17)
C22 0.0476(19) 0.0379(19) 0.0299(16) -0.0046(14) 0.0090(14) -0.0149(18)
C23 0.0265(14) 0.0324(17) 0.0261(14) 0.0046(13) 0.0058(11) 0.0006(14)
C24 0.0377(16) 0.0394(19) 0.0228(15) 0.0007(13) 0.0069(12) -0.0041(16)
C25 0.0370(16) 0.0304(17) 0.0273(15) -0.0022(13) 0.0031(12) -0.0082(15)
C26 0.0267(15) 0.046(2) 0.0303(16) -0.0110(15) -0.0007(12) 0.0042(16)
C27 0.0246(15) 0.056(2) 0.0353(17) -0.0143(16) -0.0008(13) 0.0073(17)
C28 0.0226(14) 0.0331(17) 0.0291(15) -0.0036(13) -0.0010(11) -0.0008(14)
C29 0.0307(15) 0.041(2) 0.0292(16) -0.0085(14) -0.0005(12) 0.0036(16)
C30 0.0233(14) 0.0389(19) 0.0329(16) -0.0045(14) 0.0003(12) 0.0037(15)
C31 0.0250(14) 0.0341(18) 0.0398(17) 0.0067(15) -0.0030(13) -0.0032(15)
C32 0.0251(14) 0.0373(19) 0.0463(19) 0.0114(16) -0.0048(13) 0.0020(16)
C33 0.0216(13) 0.0390(18) 0.0260(15) -0.0047(13) -0.0009(11) -0.0007(14)
C34 0.0268(15) 0.0341(18) 0.0377(17) -0.0031(14) -0.0027(13) 0.0074(15)
C35 0.0273(15) 0.0328(18) 0.0350(17) 0.0069(14) -0.0055(12) 0.0044(15)
N1 0.0293(13) 0.0357(15) 0.0312(13) 0.0030(12) 0.0113(10) -0.0047(13)
N2 0.0221(11) 0.0302(14) 0.0255(12) 0.0024(11) 0.0056(9) -0.0028(11)
N3 0.0207(11) 0.0350(15) 0.0234(12) -0.0008(11) 0.0005(9) -0.0024(12)
N4 0.0198(11) 0.0363(15) 0.0239(12) 0.0024(11) 0.0003(9) 0.0000(12)
O1 0.0293(10) 0.0347(13) 0.0300(11) -0.0001(10) 0.0018(8) -0.0080(11)
O2 0.0419(13) 0.0347(14) 0.0618(16) 0.0118(12) -0.0176(11) -0.0116(13)
O3 0.0679(16) 0.0336(13) 0.0419(13) -0.0044(11) 0.0235(12) 0.0022(14)
O4 0.0268(10) 0.0275(12) 0.0312(11) 0.0003(9) 0.0047(8) -0.0022(10)
O5 0.0309(11) 0.0380(13) 0.0344(12) 0.0036(10) -0.0082(9) -0.0065(11)
O6 0.0211(10) 0.0434(14) 0.0339(11) -0.0061(10) 0.0061(8) -0.0013(10)
O7 0.0372(13) 0.0441(15) 0.0633(16) -0.0044(13) 0.0244(12) -0.0067(13)
O8 0.0328(11) 0.0384(13) 0.0332(11) 0.0070(10) 0.0053(9) 0.0015(11)
O9 0.0319(11) 0.0367(13) 0.0406(12) 0.0029(10) 0.0022(9) 0.0013(11)
O10 0.0689(18) 0.0537(18) 0.0718(19) 0.0069(15) 0.0156(15) 0.0178(17)
Ni1 0.0231(3) 0.0287(3) 0.0261(3) 0.0019(2) 0.0054(2) -0.0054(2)
Ni2 0.01834(19) 0.0282(2) 0.0220(2) 0.00193(15) 0.00119(13) -0.00117(16)

loop_
_atom_type_symbol
_atom_type_description
_atom_type_scat_dispersion_real
_atom_type_scat_dispersion_imag
_atom_type_scat_source
C C 0.0033 0.0016 'International Tables Vol C Tables 4.2.6.8 and 6.1.1.4'
H H 0.0000 0.0000 'International Tables Vol C Tables 4.2.6.8 and 6.1.1.4'
N N 0.0061 0.0033 'International Tables Vol C Tables 4.2.6.8 and 6.1.1.4'
O O 0.0106 0.0060 'International Tables Vol C Tables 4.2.6.8 and 6.1.1.4'
Ni Ni 0.3393 1.1124 'International Tables Vol C Tables 4.2.6.8 and 6.1.1.4'

loop_
_geom_angle_atom_site_label_1
_geom_angle_atom_site_label_2
_geom_angle_atom_site_label_3
_geom_angle
_geom_angle_site_symmetry_1
_geom_angle_site_symmetry_3
O2 C1 O1 125.9(3) . .
O2 C1 C3 117.8(3) . .
O1 C1 C3 116.3(3) . .
O3 C2 O4 127.4(3) . .
O3 C2 C8 115.4(3) . .
O4 C2 C8 117.0(3) . .
C4 C3 C8 119.6(3) . .
C4 C3 C1 119.0(3) . .
C8 C3 C1 121.4(3) . .
C5 C4 C3 120.9(3) . .
C5 C4 H4 119.5 . .
C3 C4 H4 119.5 . .
C4 C5 C6 120.4(3) . .
C4 C5 H5 119.8 . .
C6 C5 H5 119.8 . .
C5 C6 C7 119.0(3) . .
C5 C6 H6 120.5 . .
C7 C6 H6 120.5 . .
C6 C7 O5 122.0(3) . .
C6 C7 C8 122.1(3) . .
O5 C7 C8 115.8(3) . .
C7 C8 C3 118.0(3) . .
C7 C8 C2 118.3(3) . .
C3 C8 C2 123.5(2) . .
C14 C9 C10 121.9(3) . .
C14 C9 O5 118.1(3) . .
C10 C9 O5 119.7(3) . .
C11 C10 C9 119.4(4) . .
C11 C10 H10 120.3 . .
C9 C10 H10 120.3 . .
C12 C11 C10 119.9(4) . .
C12 C11 H11 120.1 . .
C10 C11 H11 120.1 . .
C11 C12 C13 120.5(4) . .
C11 C12 H12 119.8 . .
C13 C12 H12 119.8 . .
C12 C13 C14 120.5(4) . .
C12 C13 H13 119.7 . .
C14 C13 H13 119.7 . .
C9 C14 C13 117.8(3) . .
C9 C14 C15 122.3(3) . .
C13 C14 C15 119.8(3) . .
O7 C15 O6 126.8(3) . .
O7 C15 C14 118.7(3) . .
O6 C15 C14 114.4(3) . .
N1 C16 C17 123.9(3) . .
N1 C16 H15 118.1 . .
C17 C16 H15 118.1 . .
C16 C17 C18 119.3(3) . .
C16 C17 H16 120.4 . .
C18 C17 H16 120.4 . .
C19 C18 C17 117.2(3) . .
C19 C18 C23 122.7(3) . .
C17 C18 C23 119.7(3) . .
C20 C19 C18 119.6(3) . .
C20 C19 H18 120.2 . .
C18 C19 H18 120.2 . .
N1 C20 C19 123.5(3) . .
N1 C20 H19 118.3 . .
C19 C20 H19 118.3 . .
N2 C21 C22 123.7(3) . .
N2 C21 H21 118.1 . .
C22 C21 H21 118.1 . .
C21 C22 C23 118.2(3) . .
C21 C22 H22 120.9 . .
C23 C22 H22 120.9 . .
C24 C23 C22 117.7(3) . .
C24 C23 C18 119.5(3) . .
C22 C23 C18 122.6(3) . .
C23 C24 C25 120.1(3) . .
C23 C24 H24 119.9 . .
C25 C24 H24 119.9 . .
N2 C25 C24 122.9(3) . .
N2 C25 H25 118.5 . .
C24 C25 H25 118.5 . .
N3 C26 C27 122.7(3) . .
N3 C26 H26 118.7 . .
C27 C26 H26 118.7 . .
C26 C27 C28 119.9(3) . .
C26 C27 H27 120.1 . .
C28 C27 H27 120.1 . .
C29 C28 C27 117.2(3) . .
C29 C28 C33 122.7(3) . .
C27 C28 C33 120.1(3) . .
C30 C29 C28 119.8(3) . .
C30 C29 H29 120.1 . .
C28 C29 H29 120.1 . .
N3 C30 C29 123.2(3) . .
N3 C30 H30 118.4 . .
C29 C30 H30 118.4 . .
N4 C31 C32 123.4(3) . .
N4 C31 H31 118.3 . .
C32 C31 H31 118.3 . .
C31 C32 C33 119.7(3) . 4_465
C31 C32 H32 120.2 . .
C33 C32 H32 120.2 4_465 .
C34 C33 C32 116.9(3) . 4_666
C34 C33 C28 123.0(3) . .
C32 C33 C28 120.1(3) 4_666 .
C33 C34 C35 119.8(3) . 4_666
C33 C34 H34 120.1 . .
C35 C34 H34 120.1 4_666 .
N4 C35 C34 123.5(3) . 4_465
N4 C35 H35 118.2 . .
C34 C35 H35 118.2 4_465 .
C16 N1 C20 116.4(3) . .
C16 N1 Ni1 120.7(2) . .
C20 N1 Ni1 122.2(2) . .
C21 N2 C25 117.1(3) . .
C21 N2 Ni2 122.99(19) . .
C25 N2 Ni2 119.3(2) . .
C26 N3 C30 117.3(2) . .
C26 N3 Ni2 120.24(19) . .
C30 N3 Ni2 122.5(2) . .
C35 N4 C31 116.7(3) . .
C35 N4 Ni2 125.4(2) . .
C31 N4 Ni2 117.8(2) . .
C1 O1 Ni1 126.6(2) . .
C2 O4 Ni2 128.35(19) . 2_556
C7 O5 C9 118.4(2) . .
C15 O6 Ni2 123.0(2) . 3_567
Ni2 O8 H8A 100.4 . .
Ni2 O8 H8B 99.4 . .
H8A O8 H8B 112.4 . .
Ni1 O9 H9A 119.6 . .
Ni1 O9 H9B 94.7 . .
H9A O9 H9B 110.4 . .
H10A O10 H10B 108.8 . .
O1 Ni1 O1 180.0 3_566 .
O1 Ni1 O9 89.15(9) 3_566 3_566
O1 Ni1 O9 90.85(9) . 3_566
O1 Ni1 O9 90.85(9) 3_566 .
O1 Ni1 O9 89.15(9) . .
O9 Ni1 O9 180.0 3_566 .
O1 Ni1 N1 89.04(9) 3_566 3_566
O1 Ni1 N1 90.96(9) . 3_566
O9 Ni1 N1 90.90(10) 3_566 3_566
O9 Ni1 N1 89.10(10) . 3_566
O1 Ni1 N1 90.96(9) 3_566 .
O1 Ni1 N1 89.04(9) . .
O9 Ni1 N1 89.10(10) 3_566 .
O9 Ni1 N1 90.90(10) . .
N1 Ni1 N1 180.000(1) 3_566 .
O6 Ni2 O4 175.38(8) 3_567 2_546
O6 Ni2 O8 89.96(9) 3_567 .
O4 Ni2 O8 91.35(9) 2_546 .
O6 Ni2 N2 91.71(10) 3_567 .
O4 Ni2 N2 87.28(9) 2_546 .
O8 Ni2 N2 175.88(9) . .
O6 Ni2 N3 90.69(9) 3_567 .
O4 Ni2 N3 93.78(9) 2_546 .
O8 Ni2 N3 88.36(9) . .
N2 Ni2 N3 87.86(9) . .
O6 Ni2 N4 86.39(9) 3_567 .
O4 Ni2 N4 89.13(9) 2_546 .
O8 Ni2 N4 92.42(9) . .
N2 Ni2 N4 91.44(9) . .
N3 Ni2 N4 176.97(10) . .

loop_
_geom_bond_atom_site_label_1
_geom_bond_atom_site_label_2
_geom_bond_distance
_geom_bond_site_symmetry_2
C1 O2 1.234(4) .
C1 O1 1.268(4) .
C1 C3 1.516(4) .
C2 O3 1.241(4) .
C2 O4 1.251(4) .
C2 C8 1.526(4) .
C3 C4 1.387(4) .
C3 C8 1.397(4) .
C4 C5 1.369(5) .
C4 H4 0.9300 .
C5 C6 1.374(5) .
C5 H5 0.9300 .
C6 C7 1.376(4) .
C6 H6 0.9300 .
C7 O5 1.379(4) .
C7 C8 1.387(4) .
C9 C14 1.379(4) .
C9 C10 1.380(5) .
C9 O5 1.384(4) .
C10 C11 1.379(6) .
C10 H10 0.9300 .
C11 C12 1.375(6) .
C11 H11 0.9300 .
C12 C13 1.378(6) .
C12 H12 0.9300 .
C13 C14 1.397(4) .
C13 H13 0.9300 .
C14 C15 1.497(5) .
C15 O7 1.236(4) .
C15 O6 1.269(3) .
C16 N1 1.331(4) .
C16 C17 1.371(4) .
C16 H15 0.9300 .
C17 C18 1.386(4) .
C17 H16 0.9300 .
C18 C19 1.375(5) .
C18 C23 1.483(4) .
C19 C20 1.375(4) .
C19 H18 0.9300 .
C20 N1 1.334(4) .
C20 H19 0.9300 .
C21 N2 1.320(4) .
C21 C22 1.382(4) .
C21 H21 0.9300 .
C22 C23 1.395(4) .
C22 H22 0.9300 .
C23 C24 1.361(5) .
C24 C25 1.368(4) .
C24 H24 0.9300 .
C25 N2 1.334(4) .
C25 H25 0.9300 .
C26 N3 1.337(4) .
C26 C27 1.375(4) .
C26 H26 0.9300 .
C27 C28 1.392(4) .
C27 H27 0.9300 .
C28 C29 1.377(4) .
C28 C33 1.476(4) .
C29 C30 1.371(4) .
C29 H29 0.9300 .
C30 N3 1.342(4) .
C30 H30 0.9300 .
C31 N4 1.331(4) .
C31 C32 1.378(4) .
C31 H31 0.9300 .
C32 C33 1.379(5) 4_465
C32 H32 0.9300 .
C33 C34 1.374(5) .
C33 C32 1.379(5) 4_666
C34 C35 1.379(4) 4_666
C34 H34 0.9300 .
C35 N4 1.323(4) .
C35 C34 1.379(4) 4_465
C35 H35 0.9300 .
N1 Ni1 2.111(2) .
N2 Ni2 2.107(2) .
N3 Ni2 2.111(2) .
N4 Ni2 2.134(2) .
O1 Ni1 2.075(2) .
O4 Ni2 2.068(2) 2_556
O6 Ni2 2.049(2) 3_567
O8 Ni2 2.086(2) .
O8 H8A 0.8440 .
O8 H8B 0.8391 .
O9 Ni1 2.075(2) .
O9 H9A 0.8437 .
O9 H9B 0.8480 .
O10 H10A 0.8529 .
O10 H10B 0.8593 .
Ni1 O1 2.075(2) 3_566
Ni1 O9 2.075(2) 3_566
Ni1 N1 2.111(2) 3_566
Ni2 O6 2.049(2) 3_567
Ni2 O4 2.068(2) 2_546
